data_2203752
loop_
_publ_author_name
'Dmitry V. Albov'
'Victor B. Rybakov'
'Eugene V. Babaev'
'Leonid A. Aslanov'

_publ_section_title
;2-(4-Chlorophenyl)-5-methyl-7,8,9,10-tetrahydro-6<i>H</i>-cyclohepta[<i>e</i>][1,3]oxazolo[3,2-<i>a</i>]pyridin-11-ium
 perchlorate
;
_journal_issue 6
_journal_name_full 'Acta Crystallographica Section E'
_journal_page_first o1096
_journal_page_last o1097
_journal_paper_doi 10.1107/S1600536804012462
_journal_volume 60
_journal_year 2004
_chemical_formula_iupac 'C19 H19 Cl N O +, Cl O4 -'
_chemical_formula_moiety 'C19 H19 Cl N O +, Cl O4 -'
_chemical_formula_sum 'C19 H19 Cl2 N O5'
_chemical_formula_weight 412.25
_chemical_melting_point 573
_chemical_name_systematic
;
2-(4--chlorophenyl)-5-methyl-7,8,9,10-tetrahydro-6H-
cyclohepta[e][1,3]oxazolo[3,2-a]pyridin-11-ium  perchlorate
;
_space_group_IT_number 14
_symmetry_cell_setting monoclinic
_symmetry_space_group_name_Hall '-P 2ybc'
_symmetry_space_group_name_H-M 'P 1 21/c 1'
_atom_sites_solution_hydrogens geom
_atom_sites_solution_primary direct
_atom_sites_solution_secondary difmap
_audit_creation_method SHELXL--97
_cell_angle_alpha 90.00
_cell_angle_beta 101.46(2)
_cell_angle_gamma 90.00
_cell_formula_units_Z 4
_cell_length_a 7.894(3)
_cell_length_b 18.492(3)
_cell_length_c 13.271(2)
_cell_measurement_reflns_used 25
_cell_measurement_temperature 293(2)
_cell_measurement_theta_max 35
_cell_measurement_theta_min 33
_cell_volume 1898.6(8)
_computing_cell_refinement 'CAD-4 EXPRESS'
_computing_data_collection 'CAD-4 EXPRESS (Enraf--Nonius, 1994)'
_computing_data_reduction 'XCAD4 (Harms & Wocadlo, 1995)'
_computing_molecular_graphics 'ORTEP-3 for Windows (Farrugia, 1997)'
_computing_publication_material 'WinGX (Farrugia, 1999)'
_computing_structure_refinement 'SHELXL97 (Sheldrick, 1997)'
_computing_structure_solution 'SHELXS97 (Sheldrick, 1997)'
_diffrn_ambient_temperature 293(2)
_diffrn_measured_fraction_theta_full 1.000
_diffrn_measured_fraction_theta_max 1.000
_diffrn_measurement_device '\k--geometry diffractometer'
_diffrn_measurement_device_type 'Enraf--Nonius CAD-4'
_diffrn_measurement_method 'non--profiled \w'
_diffrn_radiation_monochromator graphite
_diffrn_radiation_source 'fine--focus sealed tube'
_diffrn_radiation_type CuK\a
_diffrn_radiation_wavelength 1.5418
_diffrn_reflns_av_R_equivalents 0.0041
_diffrn_reflns_av_sigmaI/netI 0.0123
_diffrn_reflns_limit_h_max 9
_diffrn_reflns_limit_h_min -9
_diffrn_reflns_limit_k_max 23
_diffrn_reflns_limit_k_min 0
_diffrn_reflns_limit_l_max 16
_diffrn_reflns_limit_l_min 0
_diffrn_reflns_number 4010
_diffrn_reflns_theta_full 74.95
_diffrn_reflns_theta_max 74.95
_diffrn_reflns_theta_min 4.16
_diffrn_standards_decay_% 4
_diffrn_standards_interval_count 200
_diffrn_standards_interval_time 60
_diffrn_standards_number 1
_exptl_absorpt_coefficient_mu 3.348
_exptl_absorpt_correction_type none
_exptl_crystal_colour colourless
_exptl_crystal_density_diffrn 1.442
_exptl_crystal_density_method 'not measured'
_exptl_crystal_description prism
_exptl_crystal_F_000 856
_exptl_crystal_size_max 0.20
_exptl_crystal_size_mid 0.20
_exptl_crystal_size_min 0.20
_refine_diff_density_max 0.192
_refine_diff_density_min -0.211
_refine_ls_extinction_expression Fc^*^=kFc[1+0.001xFc^2^\l^3^/sin(2\q)]^-1/4^
_refine_ls_extinction_method none
_refine_ls_goodness_of_fit_ref 0.978
_refine_ls_hydrogen_treatment constr
_refine_ls_matrix_type full
_refine_ls_number_parameters 246
_refine_ls_number_reflns 3901
_refine_ls_number_restraints 0
_refine_ls_restrained_S_all 0.978
_refine_ls_R_factor_all 0.0458
_refine_ls_R_factor_gt 0.0419
_refine_ls_shift/su_max 0.001
_refine_ls_shift/su_mean 0.000
_refine_ls_structure_factor_coef Fsqd
_refine_ls_weighting_details 'calc w = 1/[\s^2^(Fo^2^)+(0.0892P)^2^] where P = (Fo^2^+2Fc^2^)/3'
_refine_ls_weighting_scheme calc
_refine_ls_wR_factor_gt 0.1036
_refine_ls_wR_factor_ref 0.1068
_reflns_number_gt 3310
_reflns_number_total 3901
_reflns_threshold_expression I>2\s(I)
_cod_data_source_file fl6103.cif
_cod_data_source_block 2
_cod_original_sg_symbol_H-M 'P 21/c'
_cod_database_code 2203752

loop_
_symmetry_equiv_pos_as_xyz
'x, y, z'
'-x, y+1/2, -z+1/2'
'-x, -y, -z'
'x, -y-1/2, z-1/2'

loop_
_atom_site_label
_atom_site_fract_x
_atom_site_fract_y
_atom_site_fract_z
_atom_site_U_iso_or_equiv
_atom_site_adp_type
_atom_site_calc_flag
_atom_site_refinement_flags
_atom_site_occupancy
_atom_site_type_symbol
Cl1 0.86781(4) 0.52453(3) 0.07797(3) 0.06898(15) Uani d . 1 Cl
O4 0.17048(11) 0.47536(4) 0.28891(6) 0.0436(2) Uani d . 1 O
N1 0.01358(12) 0.37622(5) 0.26746(7) 0.0390(2) Uani d . 1 N
C2 0.14658(15) 0.36759(7) 0.21245(9) 0.0441(3) Uani d . 1 C
H2 0.1656 0.3275 0.1740 0.053 Uiso calc R 1 H
C3 0.24131(15) 0.42855(6) 0.22603(9) 0.0416(3) Uani d . 1 C
C5 0.03369(14) 0.44152(6) 0.31243(8) 0.0395(2) Uani d . 1 C
C6 -0.07625(17) 0.46718(7) 0.37331(10) 0.0465(3) Uani d . 1 C
H6 -0.0635 0.5134 0.4014 0.056 Uiso calc R 1 H
C7 -0.20462(16) 0.42191(7) 0.39065(9) 0.0461(3) Uani d . 1 C
C8 -0.22535(15) 0.35241(7) 0.34296(9) 0.0463(3) Uani d . 1 C
C9 -0.11806(15) 0.32975(7) 0.28018(9) 0.0427(3) Uani d . 1 C
C10 -0.3221(2) 0.44627(9) 0.46173(12) 0.0631(4) Uani d . 1 C
H10A -0.2840 0.4250 0.5284 0.095 Uiso calc R 1 H
H10B -0.4384 0.4312 0.4341 0.095 Uiso calc R 1 H
H10C -0.3181 0.4980 0.4677 0.095 Uiso calc R 1 H
C11 -0.3639(2) 0.30041(8) 0.36231(13) 0.0601(3) Uani d . 1 C
H11A -0.4313 0.2845 0.2969 0.072 Uiso calc R 1 H
H11B -0.4410 0.3256 0.3989 0.072 Uiso calc R 1 H
C12 -0.2889(3) 0.23431(11) 0.42463(16) 0.0835(6) Uani d . 1 C
H12A -0.1955 0.2500 0.4793 0.100 Uiso calc R 1 H
H12B -0.3779 0.2133 0.4565 0.100 Uiso calc R 1 H
C13 -0.2212(3) 0.17667(11) 0.36238(18) 0.0860(6) Uani d . 1 C
H13A -0.1783 0.1372 0.4086 0.103 Uiso calc R 1 H
H13B -0.3186 0.1581 0.3128 0.103 Uiso calc R 1 H
C14 -0.0819(2) 0.19621(8) 0.30499(14) 0.0675(4) Uani d . 1 C
H14A -0.0550 0.1540 0.2678 0.081 Uiso calc R 1 H
H14B 0.0216 0.2092 0.3543 0.081 Uiso calc R 1 H
C15 -0.1293(2) 0.25860(8) 0.22896(11) 0.0564(3) Uani d . 1 C
H15A -0.0523 0.2581 0.1804 0.068 Uiso calc R 1 H
H15B -0.2462 0.2515 0.1906 0.068 Uiso calc R 1 H
C16 0.39450(14) 0.45278(7) 0.19029(9) 0.0420(3) Uani d . 1 C
C17 0.47217(16) 0.51882(7) 0.22247(10) 0.0447(3) Uani d . 1 C
H17 0.4257 0.5480 0.2672 0.054 Uiso calc R 1 H
C18 0.61820(18) 0.54115(7) 0.18808(11) 0.0524(3) Uani d . 1 C
H18 0.6709 0.5849 0.2100 0.063 Uiso calc R 1 H
C19 0.68460(15) 0.49772(8) 0.12091(9) 0.0477(3) Uani d . 1 C
C20 0.60781(17) 0.43204(8) 0.08811(10) 0.0520(3) Uani d . 1 C
H20 0.6543 0.4035 0.0427 0.062 Uiso calc R 1 H
C21 0.46330(16) 0.40891(7) 0.12229(10) 0.0482(3) Uani d . 1 C
H21 0.4121 0.3648 0.1006 0.058 Uiso calc R 1 H
Cl2 0.27549(5) 0.181340(18) 0.06047(3) 0.05835(13) Uani d . 1 Cl
O21 0.2643(3) 0.14812(11) -0.03242(15) 0.1139(5) Uani d . 1 O
O22 0.2463(3) 0.25404(11) 0.04550(16) 0.1247(6) Uani d . 1 O
O23 0.1430(3) 0.15310(11) 0.10492(15) 0.1154(6) Uani d . 1 O
O24 0.4455(3) 0.16810(12) 0.11568(16) 0.1191(6) Uani d . 1 O

loop_
_atom_site_aniso_label
_atom_site_aniso_U_11
_atom_site_aniso_U_22
_atom_site_aniso_U_33
_atom_site_aniso_U_12
_atom_site_aniso_U_13
_atom_site_aniso_U_23
Cl1 0.0431(2) 0.1020(3) 0.0675(2) -0.00954(16) 0.02445(16) 0.00796(18)
O4 0.0388(4) 0.0462(4) 0.0498(5) 0.0000(3) 0.0186(3) -0.0045(3)
N1 0.0341(4) 0.0471(5) 0.0381(4) 0.0041(4) 0.0127(4) -0.0010(4)
C2 0.0415(6) 0.0472(6) 0.0484(6) 0.0074(5) 0.0201(5) 0.0000(5)
C3 0.0381(6) 0.0459(6) 0.0431(6) 0.0088(4) 0.0132(4) -0.0014(4)
C5 0.0360(5) 0.0467(6) 0.0378(5) 0.0071(4) 0.0126(4) 0.0020(4)
C6 0.0467(6) 0.0497(6) 0.0479(6) 0.0080(5) 0.0211(5) 0.0002(5)
C7 0.0415(6) 0.0552(7) 0.0441(6) 0.0119(5) 0.0148(5) 0.0040(5)
C8 0.0367(6) 0.0584(7) 0.0466(6) 0.0043(5) 0.0150(5) 0.0060(5)
C9 0.0397(6) 0.0498(6) 0.0405(5) 0.0005(4) 0.0123(4) 0.0020(4)
C10 0.0594(8) 0.0776(9) 0.0626(8) 0.0030(7) 0.0368(7) -0.0104(7)
C11 0.0546(8) 0.0598(8) 0.0749(9) -0.0028(6) 0.0343(7) 0.0033(7)
C12 0.0945(14) 0.0835(12) 0.0861(12) 0.0028(10) 0.0505(11) 0.0177(9)
C13 0.0966(14) 0.0739(11) 0.0939(14) 0.0047(10) 0.0344(11) 0.0064(9)
C14 0.0807(10) 0.0474(7) 0.0808(10) 0.0059(7) 0.0317(9) 0.0006(7)
C15 0.0580(8) 0.0618(8) 0.0541(7) -0.0041(6) 0.0224(6) -0.0060(6)
C16 0.0322(5) 0.0492(6) 0.0449(6) 0.0065(4) 0.0084(4) 0.0052(5)
C17 0.0396(6) 0.0494(6) 0.0479(6) 0.0053(5) 0.0151(5) 0.0003(5)
C18 0.0454(7) 0.0528(7) 0.0611(7) -0.0050(5) 0.0158(6) -0.0001(6)
C19 0.0317(5) 0.0682(8) 0.0453(6) -0.0002(5) 0.0124(5) 0.0075(5)
C20 0.0439(6) 0.0650(8) 0.0509(7) 0.0033(6) 0.0185(5) -0.0053(6)
C21 0.0438(6) 0.0524(7) 0.0509(6) -0.0008(5) 0.0157(5) -0.0051(5)
Cl2 0.0605(2) 0.0551(2) 0.0608(2) 0.00105(13) 0.01539(16) -0.00297(13)
O21 0.1156(13) 0.1140(13) 0.1132(12) 0.0003(10) 0.0259(10) -0.0127(10)
O22 0.1493(18) 0.1004(12) 0.1267(14) -0.0064(11) 0.0333(13) -0.0066(10)
O23 0.1184(14) 0.1116(13) 0.1256(14) 0.0025(11) 0.0472(11) 0.0062(10)
O24 0.1067(13) 0.1331(16) 0.1135(13) 0.0039(10) 0.0124(11) 0.0062(10)

loop_
_atom_type_symbol
_atom_type_description
_atom_type_scat_dispersion_real
_atom_type_scat_dispersion_imag
_atom_type_scat_source
C C 0.0181 0.0091 'International Tables Vol C Tables 4.2.6.8 and 6.1.1.4'
H H 0.0000 0.0000 'International Tables Vol C Tables 4.2.6.8 and 6.1.1.4'
Cl Cl 0.3639 0.7018 'International Tables Vol C Tables 4.2.6.8 and 6.1.1.4'
N N 0.0311 0.0180 'International Tables Vol C Tables 4.2.6.8 and 6.1.1.4'
O O 0.0492 0.0322 'International Tables Vol C Tables 4.2.6.8 and 6.1.1.4'

loop_
_geom_angle_atom_site_label_1
_geom_angle_atom_site_label_2
_geom_angle_atom_site_label_3
_geom_angle
_geom_angle_publ_flag
C5 O4 C3 106.70(10) y
C5 N1 C9 122.00(10) y
C5 N1 C2 107.40(10) y
C9 N1 C2 130.60(10) y
C3 C2 N1 106.80(10) y
C3 C2 H2 126.6 n
N1 C2 H2 126.6 n
C2 C3 O4 108.80(10) y
C2 C3 C16 133.70(10) y
O4 C3 C16 117.50(10) y
O4 C5 N1 110.30(10) y
O4 C5 C6 127.30(10) y
N1 C5 C6 122.40(10) y
C7 C6 C5 117.40(10) y
C7 C6 H6 121.3 n
C5 C6 H6 121.3 n
C6 C7 C8 120.00(10) y
C6 C7 C10 119.20(10) y
C8 C7 C10 120.90(10) y
C9 C8 C7 121.10(10) y
C9 C8 C11 117.60(10) y
C7 C8 C11 121.30(10) y
C8 C9 N1 117.10(10) y
C8 C9 C15 124.50(10) y
N1 C9 C15 118.40(10) y
C7 C10 H10A 109.5 n
C7 C10 H10B 109.5 n
H10A C10 H10B 109.5 n
C7 C10 H10C 109.5 n
H10A C10 H10C 109.5 n
H10B C10 H10C 109.5 n
C8 C11 C12 112.60(10) y
C8 C11 H11A 109.1 n
C12 C11 H11A 109.1 n
C8 C11 H11B 109.1 n
C12 C11 H11B 109.1 n
H11A C11 H11B 107.8 n
C13 C12 C11 114.19(16) n
C13 C12 H12A 108.7 n
C11 C12 H12A 108.7 n
C13 C12 H12B 108.7 n
C11 C12 H12B 108.7 n
H12A C12 H12B 107.6 n
C14 C13 C12 118.85(17) n
C14 C13 H13A 107.6 n
C12 C13 H13A 107.6 n
C14 C13 H13B 107.6 n
C12 C13 H13B 107.6 n
H13A C13 H13B 107.0 n
C13 C14 C15 114.09(15) n
C13 C14 H14A 108.7 n
C15 C14 H14A 108.7 n
C13 C14 H14B 108.7 n
C15 C14 H14B 108.7 n
H14A C14 H14B 107.6 n
C9 C15 C14 112.61(12) n
C9 C15 H15A 109.1 n
C14 C15 H15A 109.1 n
C9 C15 H15B 109.1 n
C14 C15 H15B 109.1 n
H15A C15 H15B 107.8 n
C17 C16 C21 120.08(11) n
C17 C16 C3 120.87(11) n
C21 C16 C3 119.05(11) n
C18 C17 C16 120.29(11) n
C18 C17 H17 119.9 n
C16 C17 H17 119.9 n
C19 C18 C17 119.20(12) n
C19 C18 H18 120.4 n
C17 C18 H18 120.4 n
C18 C19 C20 120.94(11) n
C18 C19 Cl1 119.76(11) n
C20 C19 Cl1 119.29(10) n
C21 C20 C19 120.48(12) n
C21 C20 H20 119.8 n
C19 C20 H20 119.8 n
C20 C21 C16 119.01(12) n
C20 C21 H21 120.5 n
C16 C21 H21 120.5 n
O21 Cl2 O22 109.36(12) n
O21 Cl2 O23 107.03(12) n
O22 Cl2 O23 107.98(13) n
O21 Cl2 O24 105.92(12) n
O22 Cl2 O24 111.02(13) n
O23 Cl2 O24 115.34(13) n

loop_
_geom_bond_atom_site_label_1
_geom_bond_atom_site_label_2
_geom_bond_distance
_geom_bond_publ_flag
Cl1 C19 1.7290(10) y
O4 C5 1.3370(10) y
O4 C3 1.3940(10) y
N1 C5 1.3420(10) y
N1 C9 1.3840(10) y
N1 C2 1.4020(10) y
C2 C3 1.345(2) y
C2 H2 0.9300 n
C3 C16 1.455(2) y
C5 C6 1.382(2) y
C6 C7 1.369(2) y
C6 H6 0.9300 n
C7 C8 1.427(2) y
C7 C10 1.517(2) y
C8 C9 1.367(2) y
C8 C11 1.516(2) y
C9 C15 1.476(2) y
C10 H10A 0.9600 n
C10 H10B 0.9600 n
C10 H10C 0.9600 n
C11 C12 1.528(3) y
C11 H11A 0.9700 n
C11 H11B 0.9700 n
C12 C13 1.510(3) y
C12 H12A 0.9700 n
C12 H12B 0.9700 n
C13 C14 1.501(3) y
C13 H13A 0.9700 n
C13 H13B 0.9700 n
C14 C15 1.529(2) y
C14 H14A 0.9700 n
C14 H14B 0.9700 n
C15 H15A 0.9700 n
C15 H15B 0.9700 n
C16 C17 1.3949(18) n
C16 C21 1.4008(17) n
C17 C18 1.3844(18) n
C17 H17 0.9300 n
C18 C19 1.3785(19) n
C18 H18 0.9300 n
C19 C20 1.388(2) n
C20 C21 1.3769(18) n
C20 H20 0.9300 n
C21 H21 0.9300 n
Cl2 O21 1.364(2) y
Cl2 O22 1.372(2) y
Cl2 O23 1.400(2) y
Cl2 O24 1.417(2) y

loop_
_cod_related_entry_id
_cod_related_entry_database
_cod_related_entry_code
1 ChemSpider 21130787
